data_7027952
loop_
_publ_author_name
'Kuncheria, Joshi'
'Mirza, Hameed A.'
'Jenkins, Hilary A.'
'Vittal, Jagadese J.'
'Puddephatt, Richard J.'

_publ_section_title
;
 Reactions of a diruthenium complex with sulfur, selenium and sulfur
 dioxide
;
_journal_issue 2
_journal_name_full 'Journal of the Chemical Society, Dalton Transactions'
_journal_page_first 285
_journal_paper_doi 10.1039/a706728c
_journal_year 1998
_chemical_formula_sum 'C56 H50 O4 P4 Ru2 S3'
_chemical_formula_weight 1209.16
_chemical_name_systematic
; 
 ? 
;
_space_group_IT_number 14
_symmetry_cell_setting monoclinic
_symmetry_space_group_name_Hall '-P 2yn'
_symmetry_space_group_name_H-M 'P 1 21/n 1'
_atom_sites_solution_hydrogens geom
_atom_sites_solution_primary direct
_atom_sites_solution_secondary difmap
_audit_creation_method SHELXL
_cell_angle_alpha 90.00
_cell_angle_beta 117.46
_cell_angle_gamma 90.00
_cell_formula_units_Z 4
_cell_length_a 12.877(5)
_cell_length_b 37.692(15)
_cell_length_c 13.303(5)
_cell_measurement_reflns_used 39
_cell_measurement_temperature 293(2)
_cell_measurement_theta_max 13.08
_cell_measurement_theta_min 8.0
_cell_volume 5729(4)
_computing_cell_refinement 'Siemens XSCANS'
_computing_data_collection 'Siemens XSCANS'
_computing_data_reduction 'Siemens SHELXTL'
_computing_molecular_graphics 'Siemens SHELXTL'
_computing_publication_material 'Siemens SHELXTL'
_computing_structure_refinement 'Siemens SHELXTL'
_computing_structure_solution 'Siemens SHELXTL'
_diffrn_ambient_temperature 293(2)
_diffrn_measurement_device 'Siemens P4'
_diffrn_measurement_method \w
_diffrn_radiation_monochromator graphite
_diffrn_radiation_source 'fine-focus sealed tube'
_diffrn_radiation_type MoK\a
_diffrn_radiation_wavelength 0.71073
_diffrn_reflns_av_R_equivalents 0.0794
_diffrn_reflns_av_sigmaI/netI 0.1803
_diffrn_reflns_limit_h_max 13
_diffrn_reflns_limit_h_min -1
_diffrn_reflns_limit_k_max 40
_diffrn_reflns_limit_k_min -1
_diffrn_reflns_limit_l_max 12
_diffrn_reflns_limit_l_min -14
_diffrn_reflns_number 8560
_diffrn_reflns_theta_max 22.50
_diffrn_reflns_theta_min 1.81
_diffrn_standards_decay_% 6.96
_diffrn_standards_interval_count 297
_diffrn_standards_number 4
_exptl_absorpt_coefficient_mu 0.790
_exptl_absorpt_correction_T_max 0.89612
_exptl_absorpt_correction_T_min 0.84358
_exptl_absorpt_correction_type 'SHELXTL Gaussian'
_exptl_crystal_colour 'dark red'
_exptl_crystal_density_diffrn 1.402
_exptl_crystal_density_meas 1.58(5)
_exptl_crystal_density_method floatation
_exptl_crystal_description monoclinic
_exptl_crystal_F_000 2456
_exptl_crystal_size_max 0.31
_exptl_crystal_size_mid 0.30
_exptl_crystal_size_min 0.18
_refine_diff_density_max 1.201
_refine_diff_density_min -0.904
_refine_diff_density_rms 0.171
_refine_ls_extinction_coef 0.00023(4)
_refine_ls_extinction_expression Fc^*^=kFc[1+0.001xFc^2^\l^3^/sin(2\q)]^-1/4^
_refine_ls_extinction_method SHELXL
_refine_ls_goodness_of_fit_all 1.064
_refine_ls_goodness_of_fit_obs 1.235
_refine_ls_matrix_type full
_refine_ls_number_parameters 348
_refine_ls_number_reflns 7366
_refine_ls_number_restraints 700
_refine_ls_restrained_S_all 1.040
_refine_ls_restrained_S_obs 1.151
_refine_ls_R_factor_all 0.2292
_refine_ls_R_factor_obs 0.1146
_refine_ls_shift/esd_max 0.000
_refine_ls_shift/esd_mean 0.000
_refine_ls_structure_factor_coef Fsqd
_refine_ls_weighting_details 'w=1/[\s^2^(Fo^2^)+(0.0266P)^2^+164.8547P] where P=(Fo^2^+2Fc^2^)/3'
_refine_ls_weighting_scheme calc
_refine_ls_wR_factor_all 0.2967
_refine_ls_wR_factor_obs 0.2334
_reflns_number_observed 3515
_reflns_number_total 7370
_reflns_observed_criterion >2sigma(I)
_cod_data_source_file c706728bsup1.cif
_cod_data_source_block josh3
_cod_depositor_comments
;
The following automatic conversions were performed:

'_symmetry_cell_setting' value 'Monoclinic' changed to 'monoclinic'
according to /home/saulius/struct/CIF-dictionaries/cif_core.dic
dictionary named 'cif_core.dic' version 2.4.2 from 2011-04-26.

Automatic conversion script
Id: cif_fix_values 1891 2012-01-12 08:04:46Z andrius 

The following automatic conversions were performed:

'_refine_ls_weighting_scheme' value '
calc w=1/[\s^2^(Fo^2^)+(0.0266P)^2^+164.8547P] where
P=(Fo^2^+2Fc^2^)/3 ' was changed to 'calc'. New tag
'_refine_ls_weighting_details' was created. The value of the new tag
was set to 'w=1/[\s^2^(Fo^2^)+(0.0266P)^2^+164.8547P] where
P=(Fo^2^+2Fc^2^)/3'.

Automatic conversion script
Id: cif_fix_values 3143 2015-03-26 13:38:13Z robertas 
;
_cod_original_cell_volume 5729.3(38)
_cod_original_sg_symbol_H-M P2(1)/n
_cod_database_code 7027952

loop_
_symmetry_equiv_pos_as_xyz
'x, y, z'
'-x+1/2, y+1/2, -z+1/2'
'-x, -y, -z'
'x-1/2, -y-1/2, z-1/2'

loop_
_atom_site_aniso_label
_atom_site_aniso_U_11
_atom_site_aniso_U_22
_atom_site_aniso_U_33
_atom_site_aniso_U_23
_atom_site_aniso_U_13
_atom_site_aniso_U_12
Ru1 0.0442(11) 0.0436(10) 0.0444(10) -0.0017(8) 0.0235(9) -0.0026(8)
Ru2 0.0414(11) 0.0508(11) 0.0428(10) -0.0010(9) 0.0204(8) -0.0040(9)
P1 0.045(3) 0.044(3) 0.040(3) -0.001(3) 0.020(3) -0.004(3)
P2 0.050(4) 0.044(3) 0.044(3) 0.000(3) 0.022(3) -0.005(3)
P3 0.042(4) 0.052(4) 0.054(4) 0.003(3) 0.019(3) -0.006(3)
P4 0.043(3) 0.048(3) 0.045(3) -0.004(3) 0.024(3) -0.002(3)
S1 0.053(7) 0.044(6) 0.062(6) -0.007(5) 0.038(5) -0.004(5)
S2 0.085(5) 0.102(6) 0.069(4) 0.022(4) 0.039(4) 0.001(4)
S3 0.077(5) 0.089(5) 0.079(5) -0.010(4) 0.044(4) -0.008(4)
C2 0.091(22) 0.073(19) 0.103(23) 0.032(17) 0.071(19) 0.009(16)
O2 0.087(15) 0.129(19) 0.131(19) 0.035(15) 0.072(15) 0.029(13)
C3 0.052(16) 0.047(15) 0.106(20) -0.058(15) 0.025(15) -0.015(12)
O3 0.076(14) 0.082(14) 0.172(21) -0.053(14) 0.046(14) -0.015(11)

loop_
_atom_site_label
_atom_site_type_symbol
_atom_site_fract_x
_atom_site_fract_y
_atom_site_fract_z
_atom_site_U_iso_or_equiv
_atom_site_thermal_displace_type
_atom_site_occupancy
_atom_site_calc_flag
_atom_site_refinement_flags
_atom_site_disorder_group
Ru1 Ru 0.7159(2) 0.11561(4) 0.24298(14) 0.0429(5) Uani 1 d D .
Ru2 Ru 0.80193(15) 0.12465(5) 0.48770(14) 0.0446(5) Uani 1 d D .
P1 P 0.5159(5) 0.11068(15) 0.2059(4) 0.0429(14) Uani 1 d . .
P2 P 0.9098(5) 0.11846(15) 0.2601(5) 0.0458(14) Uani 1 d . .
P3 P 0.9987(5) 0.1329(2) 0.5136(5) 0.050(2) Uani 1 d . .
P4 P 0.6060(5) 0.11528(15) 0.4629(5) 0.0436(14) Uani 1 d . .
S1 S 0.7708(11) 0.0676(2) 0.3766(8) 0.048(2) Uani 0.60 d PD 1
C1 C 0.7510(63) 0.1635(8) 0.3446(20) 0.105(10) Uiso 0.60 d PD 1
O1 O 0.7490(29) 0.1946(8) 0.3246(20) 0.105(10) Uiso 0.60 d PD 1
S1A S 0.7376(17) 0.1722(3) 0.3294(11) 0.051(4) Uiso 0.40 d PD 2
C1A C 0.7664(86) 0.0766(9) 0.3803(23) 0.100(16) Uiso 0.40 d PD 2
O1A O 0.7488(43) 0.0456(9) 0.3864(24) 0.100(16) Uiso 0.40 d PD 2
S2 S 0.6255(7) 0.1339(2) 0.0456(6) 0.084(2) Uani 1 d . .
S3 S 0.6805(6) 0.0801(2) 0.0774(6) 0.078(2) Uani 1 d . .
C2 C 0.8659(25) 0.0967(7) 0.6173(25) 0.078(8) Uani 1 d . .
O2 O 0.9015(17) 0.0784(6) 0.6951(19) 0.107(7) Uani 1 d . .
C3 C 0.8125(20) 0.1641(6) 0.5686(22) 0.073(8) Uani 1 d . .
O3 O 0.8224(16) 0.1914(5) 0.6217(19) 0.114(8) Uani 1 d . .
C10 C 0.5086(17) 0.0915(5) 0.3303(15) 0.043(5) Uiso 1 d . .
H10A H 0.5312(17) 0.0667(5) 0.3376(15) 0.052 Uiso 1 calc R .
H10B H 0.4287(17) 0.0927(5) 0.3188(15) 0.052 Uiso 1 calc R .
C20 C 1.0060(17) 0.1467(5) 0.3845(15) 0.046(5) Uiso 1 d . .
H20A H 1.0862(17) 0.1450(5) 0.3969(15) 0.055 Uiso 1 calc R .
H20B H 0.9817(17) 0.1713(5) 0.3680(15) 0.055 Uiso 1 calc R .
C11 C 0.4296(15) 0.0781(4) 0.0974(14) 0.048(5) Uiso 1 d D .
C12 C 0.4558(15) 0.0418(5) 0.1133(15) 0.063(6) Uiso 1 d D .
H12 H 0.5155(15) 0.0338(5) 0.1817(15) 0.075 Uiso 1 calc R .
C13 C 0.3921(19) 0.0172(5) 0.0262(17) 0.079(8) Uiso 1 d D .
H13 H 0.4118(19) -0.0067(5) 0.0373(17) 0.095 Uiso 1 calc R .
C14 C 0.3006(20) 0.0282(6) -0.0757(18) 0.097(9) Uiso 1 d D .
H14 H 0.2578(20) 0.0118(6) -0.1317(18) 0.116 Uiso 1 calc R .
C15 C 0.2736(19) 0.0640(6) -0.0933(16) 0.091(9) Uiso 1 d D .
H15 H 0.2125(19) 0.0718(6) -0.1611(16) 0.110 Uiso 1 calc R .
C16 C 0.3404(19) 0.0889(5) -0.0065(17) 0.084(8) Uiso 1 d D .
H16 H 0.3237(19) 0.1129(5) -0.0198(17) 0.101 Uiso 1 calc R .
C21 C 0.4195(14) 0.1498(4) 0.1708(15) 0.046(5) Uiso 1 d D .
C22 C 0.4503(15) 0.1823(5) 0.1409(15) 0.064(7) Uiso 1 d D .
H22 H 0.5207(15) 0.1842(5) 0.1375(15) 0.077 Uiso 1 calc R .
C23 C 0.3761(18) 0.2124(5) 0.1156(18) 0.083(8) Uiso 1 d D .
H23 H 0.3982(18) 0.2340(5) 0.0970(18) 0.099 Uiso 1 calc R .
C24 C 0.2703(17) 0.2094(5) 0.1188(18) 0.069(7) Uiso 1 d D .
H24 H 0.2205(17) 0.2288(5) 0.1009(18) 0.083 Uiso 1 calc R .
C25 C 0.2386(17) 0.1777(5) 0.1485(20) 0.076(7) Uiso 1 d D .
H25 H 0.1683(17) 0.1760(5) 0.1521(20) 0.091 Uiso 1 calc R .
C26 C 0.3127(16) 0.1477(5) 0.1735(18) 0.065(7) Uiso 1 d D .
H26 H 0.2899(16) 0.1263(5) 0.1921(18) 0.078 Uiso 1 calc R .
C31 C 0.9982(14) 0.0783(4) 0.2779(15) 0.046(5) Uiso 1 d D .
C32 C 1.1178(16) 0.0817(5) 0.3156(16) 0.068(7) Uiso 1 d D .
H32 H 1.1517(16) 0.1041(5) 0.3283(16) 0.082 Uiso 1 calc R .
C33 C 1.1894(16) 0.0508(5) 0.3348(19) 0.087(8) Uiso 1 d D .
H33 H 1.2690(16) 0.0532(5) 0.3576(19) 0.105 Uiso 1 calc R .
C34 C 1.1398(18) 0.0174(5) 0.3194(21) 0.091(9) Uiso 1 d D .
H34 H 1.1863(18) -0.0026(5) 0.3323(21) 0.109 Uiso 1 calc R .
C35 C 1.0219(17) 0.0137(4) 0.2853(19) 0.068(7) Uiso 1 d D .
H35 H 0.9888(17) -0.0088(4) 0.2754(19) 0.082 Uiso 1 calc R .
C36 C 0.9509(15) 0.0445(5) 0.2651(17) 0.062(6) Uiso 1 d D .
H36 H 0.8714(15) 0.0419(5) 0.2430(17) 0.074 Uiso 1 calc R .
C41 C 0.9225(18) 0.1409(5) 0.1431(15) 0.057(6) Uiso 1 d D .
C42 C 0.9328(17) 0.1210(5) 0.0598(16) 0.082(8) Uiso 1 d D .
H42 H 0.9385(17) 0.0964(5) 0.0667(16) 0.099 Uiso 1 calc R .
C43 C 0.9347(19) 0.1374(5) -0.0351(16) 0.081(8) Uiso 1 d D .
H43 H 0.9419(19) 0.1237(5) -0.0897(16) 0.097 Uiso 1 calc R .
C44 C 0.9259(23) 0.1737(6) -0.0461(18) 0.093(9) Uiso 1 d D .
H44 H 0.9274(23) 0.1845(6) -0.1083(18) 0.111 Uiso 1 calc R .
C45 C 0.9149(23) 0.1941(5) 0.0340(19) 0.089(9) Uiso 1 d D .
H45 H 0.9093(23) 0.2186(5) 0.0261(19) 0.107 Uiso 1 calc R .
C46 C 0.9119(19) 0.1777(5) 0.1295(16) 0.066(7) Uiso 1 d D .
H46 H 0.9030(19) 0.1916(5) 0.1828(16) 0.079 Uiso 1 calc R .
C51 C 1.0736(16) 0.1682(4) 0.6169(14) 0.047(5) Uiso 1 d D .
C52 C 1.0890(17) 0.2025(5) 0.5878(15) 0.079(8) Uiso 1 d D .
H52 H 1.0681(17) 0.2075(5) 0.5124(15) 0.094 Uiso 1 calc R .
C53 C 1.1358(21) 0.2302(5) 0.6697(19) 0.099(10) Uiso 1 d D .
H53 H 1.1467(21) 0.2528(5) 0.6484(19) 0.119 Uiso 1 calc R .
C54 C 1.1646(23) 0.2228(6) 0.7816(18) 0.096(9) Uiso 1 d D .
H54 H 1.1923(23) 0.2408(6) 0.8355(18) 0.116 Uiso 1 calc R .
C55 C 1.1523(25) 0.1886(6) 0.8133(16) 0.106(10) Uiso 1 d D .
H55 H 1.1776(25) 0.1833(6) 0.8893(16) 0.128 Uiso 1 calc R .
C56 C 1.1008(20) 0.1617(5) 0.7295(16) 0.075(7) Uiso 1 d D .
H56 H 1.0853(20) 0.1396(5) 0.7503(16) 0.089 Uiso 1 calc R .
C61 C 1.1082(14) 0.0985(4) 0.5706(15) 0.045(5) Uiso 1 d D .
C62 C 1.2284(17) 0.1058(5) 0.6203(16) 0.078(8) Uiso 1 d D .
H62 H 1.2539(17) 0.1292(5) 0.6308(16) 0.094 Uiso 1 calc R .
C63 C 1.3117(16) 0.0780(6) 0.6548(19) 0.099(10) Uiso 1 d D .
H63 H 1.3910(16) 0.0833(6) 0.6867(19) 0.119 Uiso 1 calc R .
C64 C 1.2760(17) 0.0427(5) 0.6416(20) 0.082(8) Uiso 1 d D .
H64 H 1.3309(17) 0.0245(5) 0.6655(20) 0.098 Uiso 1 calc R .
C65 C 1.1578(18) 0.0352(5) 0.5924(20) 0.084(8) Uiso 1 d D .
H65 H 1.1326(18) 0.0117(5) 0.5814(20) 0.101 Uiso 1 calc R .
C66 C 1.0742(14) 0.0633(4) 0.5585(16) 0.050(6) Uiso 1 d D .
H66 H 0.9950(14) 0.0578(4) 0.5274(16) 0.060 Uiso 1 calc R .
C71 C 0.5144(14) 0.1535(4) 0.4623(15) 0.043(5) Uiso 1 d D .
C72 C 0.5322(15) 0.1866(5) 0.4295(15) 0.060(6) Uiso 1 d D .
H72 H 0.5952(15) 0.1903(5) 0.4145(15) 0.072 Uiso 1 calc R .
C73 C 0.4562(18) 0.2155(5) 0.4182(18) 0.084(8) Uiso 1 d D .
H73 H 0.4684(18) 0.2378(5) 0.3955(18) 0.100 Uiso 1 calc R .
C74 C 0.3632(17) 0.2095(5) 0.4419(19) 0.072(7) Uiso 1 d D .
H74 H 0.3140(17) 0.2282(5) 0.4369(19) 0.087 Uiso 1 calc R .
C75 C 0.3425(16) 0.1765(5) 0.4725(18) 0.067(7) Uiso 1 d D .
H75 H 0.2778(16) 0.1728(5) 0.4849(18) 0.080 Uiso 1 calc R .
C76 C 0.4196(17) 0.1480(5) 0.4854(19) 0.070(7) Uiso 1 d D .
H76 H 0.4075(17) 0.1259(5) 0.5090(19) 0.084 Uiso 1 calc R .
C81 C 0.6093(16) 0.0869(4) 0.5767(13) 0.045(5) Uiso 1 d D .
C82 C 0.6474(17) 0.1032(5) 0.6814(16) 0.084(8) Uiso 1 d D .
H82 H 0.6652(17) 0.1273(5) 0.6889(16) 0.101 Uiso 1 calc R .
C83 C 0.6593(19) 0.0835(5) 0.7774(15) 0.078(8) Uiso 1 d D .
H83 H 0.6849(19) 0.0945(5) 0.8474(15) 0.094 Uiso 1 calc R .
C84 C 0.6326(22) 0.0479(6) 0.7654(17) 0.090(9) Uiso 1 d D .
H84 H 0.6397(22) 0.0350(6) 0.8279(17) 0.108 Uiso 1 calc R .
C85 C 0.5955(23) 0.0310(5) 0.6630(18) 0.092(9) Uiso 1 d D .
H85 H 0.5802(23) 0.0068(5) 0.6569(18) 0.110 Uiso 1 calc R .
C86 C 0.5807(20) 0.0511(5) 0.5662(15) 0.075(7) Uiso 1 d D .
H86 H 0.5518(20) 0.0401(5) 0.4958(15) 0.090 Uiso 1 calc R .
O4 O -0.0216(27) 0.2878(8) 0.3321(27) 0.122(9) Uiso 0.60 d PG .
C4 C 0.0549(23) 0.2741(7) 0.3182(20) 0.122(9) Uiso 0.60 d PG .
C5 C 0.0972(43) 0.2364(9) 0.3666(45) 0.122(9) Uiso 0.30 d PG .
C6 C 0.1079(43) 0.2939(12) 0.2498(43) 0.122(9) Uiso 0.30 d PG .
C5A C 0.0779(45) 0.2337(8) 0.3411(47) 0.122(9) Uiso 0.30 d PG .
C6A C 0.1270(40) 0.2968(11) 0.2747(46) 0.122(9) Uiso 0.30 d PG .
C7 C 0.0000 0.0000 0.0000 0.138(14) Uiso 0.80 d SPG .
O5 O -0.0051(55) 0.03167(11) -0.0081(41) 0.138(14) Uiso 0.40 d PG .
C8 C 0.1160(35) -0.0196(19) 0.0328(56) 0.138(14) Uiso 0.40 d PG .
C9 C -0.1122(39) -0.0213(19) -0.0275(57) 0.138(14) Uiso 0.40 d PG .

loop_
_atom_type_symbol
_atom_type_description
_atom_type_scat_dispersion_real
_atom_type_scat_dispersion_imag
_atom_type_scat_source
C C 0.0033 0.0016 'International Tables Vol C Tables 4.2.6.8 and 6.1.1.4'
H H 0.0000 0.0000 'International Tables Vol C Tables 4.2.6.8 and 6.1.1.4'
O O 0.0106 0.0060 'International Tables Vol C Tables 4.2.6.8 and 6.1.1.4'
P P 0.1023 0.0942 'International Tables Vol C Tables 4.2.6.8 and 6.1.1.4'
S S 0.1246 0.1234 'International Tables Vol C Tables 4.2.6.8 and 6.1.1.4'
Ru Ru -1.2594 0.8363 'International Tables Vol C Tables 4.2.6.8 and 6.1.1.4'

loop_
_exptl_crystal_face_index_h
_exptl_crystal_face_index_k
_exptl_crystal_face_index_l
_exptl_crystal_face_perp_dist
0.00 -2.00 1.00 0.1086
1.00 0.00 -1.00 0.0792
0.00 1.00 0.00 0.1267
-1.00 0.00 1.00 0.0792
0.00 -1.00 0.00 0.1267
0.00 2.00 -1.00 0.1086

loop_
_geom_angle_atom_site_label_1
_geom_angle_atom_site_label_2
_geom_angle_atom_site_label_3
_geom_angle
_geom_angle_site_symmetry_1
_geom_angle_site_symmetry_3
C1A Ru1 S1A 106.0(9) . .
C1 Ru1 P1 95.1(20) . .
C1A Ru1 P1 89.9(27) . .
S1A Ru1 P1 92.6(5) . .
C1 Ru1 P2 89.7(20) . .
C1A Ru1 P2 93.1(27) . .
S1A Ru1 P2 91.6(5) . .
P1 Ru1 P2 174.0(2) . .
C1 Ru1 S1 105.1(7) . .
P1 Ru1 S1 90.9(3) . .
P2 Ru1 S1 91.5(3) . .
C1 Ru1 S2 107.1(7) . .
C1A Ru1 S2 154.0(8) . .
S1A Ru1 S2 99.1(4) . .
P1 Ru1 S2 82.3(2) . .
P2 Ru1 S2 92.8(2) . .
S1 Ru1 S2 147.5(3) . .
C1 Ru1 S3 156.6(8) . .
C1A Ru1 S3 104.1(9) . .
S1A Ru1 S3 149.5(4) . .
P1 Ru1 S3 92.1(2) . .
P2 Ru1 S3 82.1(2) . .
S1 Ru1 S3 97.1(3) . .
S2 Ru1 S3 51.8(3) . .
C1 Ru1 Ru2 49.5(7) . .
C1A Ru1 Ru2 48.7(8) . .
S1A Ru1 Ru2 57.3(3) . .
P1 Ru1 Ru2 93.31(14) . .
P2 Ru1 Ru2 92.61(15) . .
S1 Ru1 Ru2 55.6(2) . .
S2 Ru1 Ru2 156.0(2) . .
S3 Ru1 Ru2 152.2(2) . .
C3 Ru2 C2 92.0(13) . .
C3 Ru2 C1A 173.3(28) . .
C2 Ru2 C1A 90.3(13) . .
C3 Ru2 C1 83.1(12) . .
C2 Ru2 C1 170.9(18) . .
C3 Ru2 P3 91.3(8) . .
C2 Ru2 P3 87.4(8) . .
C1A Ru2 P3 95.1(27) . .
C1 Ru2 P3 85.1(19) . .
C3 Ru2 P4 89.3(8) . .
C2 Ru2 P4 91.8(8) . .
C1A Ru2 P4 84.3(27) . .
C1 Ru2 P4 95.8(19) . .
P3 Ru2 P4 179.0(2) . .
C3 Ru2 S1 174.6(8) . .
C2 Ru2 S1 86.7(9) . .
C1 Ru2 S1 98.8(7) . .
P3 Ru2 S1 93.8(3) . .
P4 Ru2 S1 85.5(3) . .
C3 Ru2 S1A 79.8(10) . .
C2 Ru2 S1A 169.9(10) . .
C1A Ru2 S1A 98.5(8) . .
P3 Ru2 S1A 87.0(5) . .
P4 Ru2 S1A 93.9(5) . .
C3 Ru2 Ru1 130.1(9) . .
C2 Ru2 Ru1 137.9(9) . .
C1A Ru2 Ru1 48.0(8) . .
C1 Ru2 Ru1 47.4(7) . .
P3 Ru2 Ru1 90.5(2) . .
P4 Ru2 Ru1 89.72(14) . .
S1 Ru2 Ru1 51.5(2) . .
S1A Ru2 Ru1 50.5(3) . .
C11 P1 C21 104.1(8) . .
C11 P1 C10 100.5(8) . .
C21 P1 C10 103.4(9) . .
C11 P1 Ru1 114.8(6) . .
C21 P1 Ru1 121.7(6) . .
C10 P1 Ru1 109.9(6) . .
C31 P2 C41 101.3(8) . .
C31 P2 C20 103.6(9) . .
C41 P2 C20 101.8(9) . .
C31 P2 Ru1 121.9(6) . .
C41 P2 Ru1 115.7(7) . .
C20 P2 Ru1 110.1(7) . .
C61 P3 C51 99.6(8) . .
C61 P3 C20 103.3(9) . .
C51 P3 C20 105.1(8) . .
C61 P3 Ru2 122.1(6) . .
C51 P3 Ru2 110.8(6) . .
C20 P3 Ru2 113.9(7) . .
C81 P4 C10 104.6(8) . .
C81 P4 C71 103.2(8) . .
C10 P4 C71 102.8(9) . .
C81 P4 Ru2 110.3(6) . .
C10 P4 Ru2 113.9(6) . .
C71 P4 Ru2 120.5(6) . .
Ru1 S1 Ru2 72.9(2) . .
O1 C1 Ru1 134.2(19) . .
O1 C1 Ru2 142.5(19) . .
Ru1 C1 Ru2 83.1(10) . .
Ru1 S1A Ru2 72.2(3) . .
O1A C1A Ru1 135.7(28) . .
O1A C1A Ru2 137.7(29) . .
Ru1 C1A Ru2 83.3(12) . .
S3 S2 Ru1 64.2(3) . .
S2 S3 Ru1 64.0(3) . .
O2 C2 Ru2 177.1(29) . .
O3 C3 Ru2 177.4(24) . .
P1 C10 P4 111.8(10) . .
P3 C20 P2 111.5(10) . .
C16 C11 C12 117.7(13) . .
C16 C11 P1 120.8(13) . .
C12 C11 P1 121.3(12) . .
C11 C12 C13 120.5(13) . .
C14 C13 C12 121.1(15) . .
C15 C14 C13 119.3(16) . .
C14 C15 C16 119.5(15) . .
C11 C16 C15 121.8(14) . .
C26 C21 C22 118.0(13) . .
C26 C21 P1 120.3(12) . .
C22 C21 P1 121.7(12) . .
C21 C22 C23 121.2(14) . .
C24 C23 C22 119.2(14) . .
C25 C24 C23 120.4(15) . .
C24 C25 C26 120.2(14) . .
C21 C26 C25 120.9(13) . .
C32 C31 C36 118.6(13) . .
C32 C31 P2 119.2(12) . .
C36 C31 P2 121.9(12) . .
C31 C32 C33 120.4(14) . .
C34 C33 C32 119.8(15) . .
C35 C34 C33 120.3(16) . .
C34 C35 C36 119.6(14) . .
C31 C36 C35 121.2(13) . .
C42 C41 C46 118.1(14) . .
C42 C41 P2 120.1(13) . .
C46 C41 P2 121.6(13) . .
C41 C42 C43 121.3(14) . .
C44 C43 C42 119.7(15) . .
C45 C44 C43 120.5(16) . .
C44 C45 C46 120.2(15) . .
C41 C46 C45 120.2(14) . .
C52 C51 C56 117.7(14) . .
C52 C51 P3 123.9(13) . .
C56 C51 P3 117.7(13) . .
C51 C52 C53 122.1(14) . .
C54 C53 C52 118.8(15) . .
C53 C54 C55 120.1(16) . .
C54 C55 C56 120.0(15) . .
C51 C56 C55 120.8(14) . .
C66 C61 C62 117.6(13) . .
C66 C61 P3 119.7(12) . .
C62 C61 P3 122.5(12) . .
C61 C62 C63 121.0(14) . .
C64 C63 C62 120.7(15) . .
C65 C64 C63 119.0(16) . .
C64 C65 C66 120.2(15) . .
C61 C66 C65 121.5(13) . .
C72 C71 C76 119.5(13) . .
C72 C71 P4 120.4(12) . .
C76 C71 P4 119.9(12) . .
C71 C72 C73 121.4(13) . .
C74 C73 C72 118.2(14) . .
C75 C74 C73 121.4(15) . .
C74 C75 C76 120.0(14) . .
C71 C76 C75 119.5(13) . .
C82 C81 C86 119.0(14) . .
C82 C81 P4 115.6(12) . .
C86 C81 P4 125.3(13) . .
C81 C82 C83 120.7(14) . .
C84 C83 C82 119.2(15) . .
C85 C84 C83 121.4(16) . .
C84 C85 C86 119.3(15) . .
C81 C86 C85 120.3(14) . .
O4 C4 C5 119.1 . .
O4 C4 C5A 119.2 . .
C5 C4 C5A 12.2 . .
O4 C4 C6 119.6 . .
C5 C4 C6 121.2 . .
C5A C4 C6 119.4 . .
O4 C4 C6A 119.5 . .
C5 C4 C6A 120.2 . .
C5A C4 C6A 121.3 . .
C6 C4 C6A 12.0 . .
O5 C7 O5 180.0(100) . 3
O5 C7 C8 59.3(61) . 3
O5 C7 C8 120.7 3 3
O5 C7 C8 120.7 . .
O5 C7 C8 59.3(61) 3 .
C8 C7 C8 180.0(94) 3 .
O5 C7 C9 60.7(61) . 3
O5 C7 C9 119.3 3 3
C8 C7 C9 119.9 3 3
C8 C7 C9 60.1(61) . 3
O5 C7 C9 119.3 . .
O5 C7 C9 60.7(61) 3 .
C8 C7 C9 60.1(61) 3 .
C8 C7 C9 119.9 . .
C9 C7 C9 180.0(64) 3 .
C7 O5 C8 72.7(46) . 3
C7 O5 C9 71.8(45) . 3
C8 O5 C9 144.4(5) 3 3
O5 C8 C7 48.0(16) 3 .
O5 C8 C9 108.0(15) 3 3
C7 C8 C9 60.1(31) . 3
O5 C9 C7 47.6(16) 3 .
O5 C9 C8 107.4(14) 3 3
C7 C9 C8 59.9(31) . 3

loop_
_geom_bond_atom_site_label_1
_geom_bond_atom_site_label_2
_geom_bond_distance
_geom_bond_site_symmetry_2
Ru1 C1 2.18(3) .
Ru1 C1A 2.20(3) .
Ru1 S1A 2.379(13) .
Ru1 P1 2.395(6) .
Ru1 P2 2.403(6) .
Ru1 S1 2.404(9) .
Ru1 S2 2.430(7) .
Ru1 S3 2.434(7) .
Ru1 Ru2 2.935(3) .
Ru2 C3 1.80(2) .
Ru2 C2 1.86(3) .
Ru2 C1A 2.22(3) .
Ru2 C1 2.25(3) .
Ru2 P3 2.415(6) .
Ru2 P4 2.415(6) .
Ru2 S1 2.535(9) .
Ru2 S1A 2.595(13) .
P1 C11 1.83(2) .
P1 C21 1.84(2) .
P1 C10 1.85(2) .
P2 C31 1.84(2) .
P2 C41 1.84(2) .
P2 C20 1.88(2) .
P3 C61 1.81(2) .
P3 C51 1.83(2) .
P3 C20 1.84(2) .
P4 C81 1.84(2) .
P4 C10 1.86(2) .
P4 C71 1.86(2) .
C1 O1 1.200(5) .
C1A O1A 1.200(5) .
S2 S3 2.126(11) .
C2 O2 1.15(3) .
C3 O3 1.22(2) .
C11 C16 1.39(2) .
C11 C12 1.40(2) .
C12 C13 1.41(2) .
C13 C14 1.39(2) .
C14 C15 1.38(2) .
C15 C16 1.43(2) .
C21 C26 1.39(2) .
C21 C22 1.40(2) .
C22 C23 1.42(2) .
C23 C24 1.39(2) .
C24 C25 1.38(2) .
C25 C26 1.42(2) .
C31 C32 1.39(2) .
C31 C36 1.39(2) .
C32 C33 1.43(2) .
C33 C34 1.38(2) .
C34 C35 1.38(2) .
C35 C36 1.42(2) .
C41 C42 1.40(2) .
C41 C46 1.40(2) .
C42 C43 1.42(2) .
C43 C44 1.37(2) .
C44 C45 1.37(2) .
C45 C46 1.43(2) .
C51 C52 1.39(2) .
C51 C56 1.39(2) .
C52 C53 1.43(2) .
C53 C54 1.39(2) .
C54 C55 1.39(2) .
C55 C56 1.42(2) .
C61 C66 1.38(2) .
C61 C62 1.40(2) .
C62 C63 1.42(2) .
C63 C64 1.39(2) .
C64 C65 1.38(2) .
C65 C66 1.43(2) .
C71 C72 1.38(2) .
C71 C76 1.41(2) .
C72 C73 1.42(2) .
C73 C74 1.39(2) .
C74 C75 1.37(2) .
C75 C76 1.42(2) .
C81 C82 1.39(2) .
C81 C86 1.39(2) .
C82 C83 1.42(2) .
C83 C84 1.37(2) .
C84 C85 1.37(2) .
C85 C86 1.43(2) .
O4 C4 1.20 .
C4 C5 1.55 .
C4 C5A 1.55 .
C4 C6 1.56 .
C4 C6A 1.56 .
C7 O5 1.20 .
C7 O5 1.20 3
C7 C8 1.54 3
C7 C8 1.54 .
C7 C9 1.54 3
C7 C9 1.54 .
O5 C8 1.39(12) 3
O5 C9 1.41(12) 3
C8 O5 1.39(12) 3
C8 C9 1.54(14) 3
C9 O5 1.41(12) 3
C9 C8 1.54(14) 3

loop_
_geom_torsion_atom_site_label_1
_geom_torsion_atom_site_label_2
_geom_torsion_atom_site_label_3
_geom_torsion_atom_site_label_4
_geom_torsion
C1 Ru1 Ru2 C3 9.3(28)
C1A Ru1 Ru2 C3 -171.5(37)
S1A Ru1 Ru2 C3 6.4(12)
P1 Ru1 Ru2 C3 -84.6(10)
P2 Ru1 Ru2 C3 96.6(10)
S1 Ru1 Ru2 C3 -173.4(10)
S2 Ru1 Ru2 C3 -6.2(11)
S3 Ru1 Ru2 C3 174.7(10)
C1 Ru1 Ru2 C2 -169.4(29)
C1A Ru1 Ru2 C2 9.8(38)
S1A Ru1 Ru2 C2 -172.3(13)
P1 Ru1 Ru2 C2 96.7(12)
P2 Ru1 Ru2 C2 -82.1(12)
S1 Ru1 Ru2 C2 7.9(13)
S2 Ru1 Ru2 C2 175.1(13)
S3 Ru1 Ru2 C2 -4.0(13)
C1 Ru1 Ru2 C1A -179.3(43)
C1A Ru1 Ru2 C1A 0.000(11)
S1A Ru1 Ru2 C1A 177.8(37)
P1 Ru1 Ru2 C1A 86.9(36)
P2 Ru1 Ru2 C1A -91.9(36)
S1 Ru1 Ru2 C1A -1.9(39)
S2 Ru1 Ru2 C1A 165.3(36)
S3 Ru1 Ru2 C1A -13.9(36)
C1 Ru1 Ru2 C1 0.000(11)
C1A Ru1 Ru2 C1 179.3(43)
S1A Ru1 Ru2 C1 -2.9(31)
P1 Ru1 Ru2 C1 -93.8(26)
P2 Ru1 Ru2 C1 87.4(26)
S1 Ru1 Ru2 C1 177.4(27)
S2 Ru1 Ru2 C1 -15.4(27)
S3 Ru1 Ru2 C1 165.4(27)
C1 Ru1 Ru2 P3 -82.8(26)
C1A Ru1 Ru2 P3 96.4(36)
S1A Ru1 Ru2 P3 -85.7(6)
P1 Ru1 Ru2 P3 -176.7(2)
P2 Ru1 Ru2 P3 4.5(2)
S1 Ru1 Ru2 P3 94.5(4)
S2 Ru1 Ru2 P3 -98.3(5)
S3 Ru1 Ru2 P3 82.6(4)
C1 Ru1 Ru2 P4 98.2(26)
C1A Ru1 Ru2 P4 -82.6(36)
S1A Ru1 Ru2 P4 95.3(6)
P1 Ru1 Ru2 P4 4.3(2)
P2 Ru1 Ru2 P4 -174.5(2)
S1 Ru1 Ru2 P4 -84.5(4)
S2 Ru1 Ru2 P4 82.7(5)
S3 Ru1 Ru2 P4 -96.4(4)
C1 Ru1 Ru2 S1 -177.4(27)
C1A Ru1 Ru2 S1 1.9(39)
S1A Ru1 Ru2 S1 179.8(7)
P1 Ru1 Ru2 S1 88.8(4)
P2 Ru1 Ru2 S1 -90.0(4)
S1 Ru1 Ru2 S1 0.000(2)
S2 Ru1 Ru2 S1 167.2(6)
S3 Ru1 Ru2 S1 -12.0(5)
C1 Ru1 Ru2 S1A 2.9(31)
C1A Ru1 Ru2 S1A -177.8(37)
S1A Ru1 Ru2 S1A 0.000(3)
P1 Ru1 Ru2 S1A -90.9(6)
P2 Ru1 Ru2 S1A 90.3(6)
S1 Ru1 Ru2 S1A -179.8(7)
S2 Ru1 Ru2 S1A -12.5(8)
S3 Ru1 Ru2 S1A 168.3(7)
C1 Ru1 P1 C11 168.8(9)
C1A Ru1 P1 C11 -93.0(11)
S1A Ru1 P1 C11 161.0(7)
P2 Ru1 P1 C11 26.9(22)
S1 Ru1 P1 C11 -86.0(7)
S2 Ru1 P1 C11 62.2(7)
S3 Ru1 P1 C11 11.1(7)
Ru2 Ru1 P1 C11 -141.6(6)
C1 Ru1 P1 C21 42.0(10)
C1A Ru1 P1 C21 140.2(11)
S1A Ru1 P1 C21 34.2(8)
P2 Ru1 P1 C21 -99.9(21)
S1 Ru1 P1 C21 147.2(7)
S2 Ru1 P1 C21 -64.7(7)
S3 Ru1 P1 C21 -115.7(7)
Ru2 Ru1 P1 C21 91.6(7)
C1 Ru1 P1 C10 -78.9(9)
C1A Ru1 P1 C10 19.3(11)
S1A Ru1 P1 C10 -86.7(7)
P2 Ru1 P1 C10 139.2(20)
S1 Ru1 P1 C10 26.3(7)
S2 Ru1 P1 C10 174.4(7)
S3 Ru1 P1 C10 123.4(7)
Ru2 Ru1 P1 C10 -29.3(7)
C1 Ru1 P2 C31 141.7(10)
C1A Ru1 P2 C31 43.5(10)
S1A Ru1 P2 C31 149.6(8)
P1 Ru1 P2 C31 -76.2(22)
S1 Ru1 P2 C31 36.6(7)
S2 Ru1 P2 C31 -111.2(7)
S3 Ru1 P2 C31 -60.3(7)
Ru2 Ru1 P2 C31 92.3(7)
C1 Ru1 P2 C41 -94.6(10)
C1A Ru1 P2 C41 167.3(10)
S1A Ru1 P2 C41 -86.6(7)
P1 Ru1 P2 C41 47.5(22)
S1 Ru1 P2 C41 160.4(7)
S2 Ru1 P2 C41 12.6(7)
S3 Ru1 P2 C41 63.4(7)
Ru2 Ru1 P2 C41 -144.0(7)
C1 Ru1 P2 C20 20.1(10)
C1A Ru1 P2 C20 -78.0(10)
S1A Ru1 P2 C20 28.0(7)
P1 Ru1 P2 C20 162.2(20)
S1 Ru1 P2 C20 -84.9(7)
S2 Ru1 P2 C20 127.3(7)
S3 Ru1 P2 C20 178.1(7)
Ru2 Ru1 P2 C20 -29.3(7)
C3 Ru2 P3 C61 126.2(12)
C2 Ru2 P3 C61 34.3(12)
C1A Ru2 P3 C61 -55.8(11)
C1 Ru2 P3 C61 -150.8(10)
P4 Ru2 P3 C61 -3.4(124)
S1 Ru2 P3 C61 -52.3(8)
S1A Ru2 P3 C61 -154.1(8)
Ru1 Ru2 P3 C61 -103.7(7)
C3 Ru2 P3 C51 9.5(11)
C2 Ru2 P3 C51 -82.4(11)
C1A Ru2 P3 C51 -172.5(10)
C1 Ru2 P3 C51 92.5(9)
P4 Ru2 P3 C51 -120.1(121)
S1 Ru2 P3 C51 -169.0(6)
S1A Ru2 P3 C51 89.2(7)
Ru1 Ru2 P3 C51 139.6(6)
C3 Ru2 P3 C20 -108.7(12)
C2 Ru2 P3 C20 159.4(12)
C1A Ru2 P3 C20 69.3(11)
C1 Ru2 P3 C20 -25.7(10)
P4 Ru2 P3 C20 121.7(121)
S1 Ru2 P3 C20 72.8(8)
S1A Ru2 P3 C20 -29.0(8)
Ru1 Ru2 P3 C20 21.4(7)
C3 Ru2 P4 C81 -91.5(11)
C2 Ru2 P4 C81 0.4(11)
C1A Ru2 P4 C81 90.6(11)
C1 Ru2 P4 C81 -174.5(9)
P3 Ru2 P4 C81 38.1(123)
S1 Ru2 P4 C81 87.0(6)
S1A Ru2 P4 C81 -171.2(7)
Ru1 Ru2 P4 C81 138.4(6)
C3 Ru2 P4 C10 151.3(11)
C2 Ru2 P4 C10 -116.8(11)
C1A Ru2 P4 C10 -26.6(11)
C1 Ru2 P4 C10 68.2(10)
P3 Ru2 P4 C10 -79.1(122)
S1 Ru2 P4 C10 -30.2(7)
S1A Ru2 P4 C10 71.6(7)
Ru1 Ru2 P4 C10 21.2(7)
C3 Ru2 P4 C71 28.5(11)
C2 Ru2 P4 C71 120.4(11)
C1A Ru2 P4 C71 -149.4(11)
C1 Ru2 P4 C71 -54.6(10)
P3 Ru2 P4 C71 158.1(120)
S1 Ru2 P4 C71 -153.0(7)
S1A Ru2 P4 C71 -51.3(7)
Ru1 Ru2 P4 C71 -101.6(7)
C1 Ru1 S1 Ru2 2.1(21)
C1A Ru1 S1 Ru2 -11.8(225)
S1A Ru1 S1 Ru2 -0.2(6)
P1 Ru1 S1 Ru2 -93.4(2)
P2 Ru1 S1 Ru2 92.2(3)
S2 Ru1 S1 Ru2 -170.3(5)
S3 Ru1 S1 Ru2 174.4(3)
Ru2 Ru1 S1 Ru2 0.000(2)
C3 Ru2 S1 Ru1 109.2(96)
C2 Ru2 S1 Ru1 -174.7(8)
C1A Ru2 S1 Ru1 22.2(386)
C1 Ru2 S1 Ru1 -2.0(20)
P3 Ru2 S1 Ru1 -87.5(3)
P4 Ru2 S1 Ru1 93.2(3)
S1A Ru2 S1 Ru1 0.2(6)
Ru1 Ru2 S1 Ru1 0.000(1)
C1A Ru1 C1 O1 174.8(79)
S1A Ru1 C1 O1 -22.0(94)
P1 Ru1 C1 O1 -94.6(74)
P2 Ru1 C1 O1 81.6(74)
S1 Ru1 C1 O1 173.1(69)
S2 Ru1 C1 O1 -11.2(80)
S3 Ru1 C1 O1 12.5(118)
Ru2 Ru1 C1 O1 175.3(91)
C1A Ru1 C1 Ru2 -0.6(33)
S1A Ru1 C1 Ru2 162.7(175)
P1 Ru1 C1 Ru2 90.0(17)
P2 Ru1 C1 Ru2 -93.7(17)
S1 Ru1 C1 Ru2 -2.3(23)
S2 Ru1 C1 Ru2 173.5(11)
S3 Ru1 C1 Ru2 -162.8(28)
Ru2 Ru1 C1 Ru2 0.000(9)
C3 Ru2 C1 O1 12.6(88)
C2 Ru2 C1 O1 -45.3(179)
C1A Ru2 C1 O1 -173.9(94)
P3 Ru2 C1 O1 -79.3(90)
P4 Ru2 C1 O1 101.3(90)
S1 Ru2 C1 O1 -172.4(87)
S1A Ru2 C1 O1 41.2(201)
Ru1 Ru2 C1 O1 -174.5(107)
C3 Ru2 C1 Ru1 -172.9(21)
C2 Ru2 C1 Ru1 129.2(87)
C1A Ru2 C1 Ru1 0.5(32)
P3 Ru2 C1 Ru1 95.2(18)
P4 Ru2 C1 Ru1 -84.2(18)
S1 Ru2 C1 Ru1 2.1(21)
S1A Ru2 C1 Ru1 -144.3(295)
Ru1 Ru2 C1 Ru1 0.000(6)
C1 Ru1 S1A Ru2 -15.6(156)
C1A Ru1 S1A Ru2 1.7(29)
P1 Ru1 S1A Ru2 92.3(3)
P2 Ru1 S1A Ru2 -92.1(3)
S1 Ru1 S1A Ru2 0.2(6)
S2 Ru1 S1A Ru2 174.9(3)
S3 Ru1 S1A Ru2 -169.2(6)
Ru2 Ru1 S1A Ru2 0.000(3)
C3 Ru2 S1A Ru1 -175.0(9)
C2 Ru2 S1A Ru1 149.2(50)
C1A Ru2 S1A Ru1 -1.6(27)
C1 Ru2 S1A Ru1 33.8(274)
P3 Ru2 S1A Ru1 93.1(4)
P4 Ru2 S1A Ru1 -86.4(4)
S1 Ru2 S1A Ru1 -0.2(6)
Ru1 Ru2 S1A Ru1 0.000(2)
C1 Ru1 C1A O1A 161.6(105)
S1A Ru1 C1A O1A 159.1(97)
P1 Ru1 C1A O1A 66.5(105)
P2 Ru1 C1A O1A -108.3(104)
S1 Ru1 C1A O1A -31.9(135)
S2 Ru1 C1A O1A -5.3(158)
S3 Ru1 C1A O1A -25.6(111)
Ru2 Ru1 C1A O1A 161.0(127)
C1 Ru1 C1A Ru2 0.6(33)
S1A Ru1 C1A Ru2 -1.9(32)
P1 Ru1 C1A Ru2 -94.5(24)
P2 Ru1 C1A Ru2 90.7(24)
S1 Ru1 C1A Ru2 167.1(249)
S2 Ru1 C1A Ru2 -166.3(32)
S3 Ru1 C1A Ru2 173.4(17)
Ru2 Ru1 C1A Ru2 0.000(12)
C3 Ru2 C1A O1A -83.9(131)
C2 Ru2 C1A O1A 26.3(109)
C1 Ru2 C1A O1A -160.8(110)
P3 Ru2 C1A O1A 113.7(109)
P4 Ru2 C1A O1A -65.5(108)
S1 Ru2 C1A O1A 43.2(292)
S1A Ru2 C1A O1A -158.6(105)
Ru1 Ru2 C1A O1A -160.3(132)
C3 Ru2 C1A Ru1 76.4(114)
C2 Ru2 C1A Ru1 -173.4(25)
C1 Ru2 C1A Ru1 -0.5(32)
P3 Ru2 C1A Ru1 -86.0(24)
P4 Ru2 C1A Ru1 94.8(25)
S1 Ru2 C1A Ru1 -156.6(412)
S1A Ru2 C1A Ru1 1.7(29)
Ru1 Ru2 C1A Ru1 0.000(8)
C1 Ru1 S2 S3 168.3(21)
C1A Ru1 S2 S3 -25.3(62)
S1A Ru1 S2 S3 169.8(6)
P1 Ru1 S2 S3 -98.8(3)
P2 Ru1 S2 S3 77.7(3)
S1 Ru1 S2 S3 -19.4(7)
S3 Ru1 S2 S3 0.0
Ru2 Ru1 S2 S3 -179.5(4)
Ru1 S2 S3 Ru1 0.000(1)
C1 Ru1 S3 S2 -29.3(49)
C1A Ru1 S3 S2 168.9(27)
S1A Ru1 S3 S2 -20.1(11)
P1 Ru1 S3 S2 78.5(3)
P2 Ru1 S3 S2 -99.9(3)
S1 Ru1 S3 S2 169.7(4)
S2 Ru1 S3 S2 0.0
Ru2 Ru1 S3 S2 179.6(3)
C3 Ru2 C2 O2 130.2(482)
C1A Ru2 C2 O2 -43.5(482)
C1 Ru2 C2 O2 -172.5(443)
P3 Ru2 C2 O2 -138.6(482)
P4 Ru2 C2 O2 40.8(482)
S1 Ru2 C2 O2 -44.6(481)
S1A Ru2 C2 O2 165.3(444)
Ru1 Ru2 C2 O2 -50.8(486)
C2 Ru2 C3 O3 122.1(517)
C1A Ru2 C3 O3 -127.8(478)
C1 Ru2 C3 O3 -50.2(518)
P3 Ru2 C3 O3 34.6(518)
P4 Ru2 C3 O3 -146.1(518)
S1 Ru2 C3 O3 -162.1(440)
S1A Ru2 C3 O3 -52.1(517)
Ru1 Ru2 C3 O3 -57.1(520)
Ru1 P1 C10 P4 50.9(11)
Ru2 P4 C10 P1 -48.0(12)
Ru2 P3 C20 P2 -47.9(12)
Ru1 P2 C20 P3 51.1(11)
Ru1 P1 C11 C16 -111.5(17)
Ru1 P1 C11 C12 64.5(15)
Ru1 P1 C21 C22 13.8(17)
Ru1 P2 C31 C32 -163.8(11)
Ru1 P2 C31 C36 10.0(19)
Ru1 P2 C41 C42 -101.8(15)
Ru1 P2 C41 C46 72.6(19)
Ru2 P3 C51 C52 -101.7(15)
Ru2 P3 C51 C56 68.3(17)
Ru2 P3 C61 C66 26.2(18)
Ru2 P3 C61 C62 -158.6(12)
Ru2 P4 C71 C72 26.9(16)
Ru2 P4 C71 C76 -159.0(14)
Ru2 P4 C81 C82 75.3(14)
Ru2 P4 C81 C86 -102.7(18)
